data_4347474
loop_
_publ_author_name
'Lieberman, Craig M.'
'Wei, Zheng'
'Filatov, Alexander S.'
'Dikarev, Evgeny V.'

_publ_section_title
;
 Mixed-Ligand Approach to Changing the Metal Ratio in Bismuth-Transition
 Metal Heterometallic Precursors.
;
_journal_issue 8
_journal_name_full 'Inorganic chemistry'
_journal_page_first 3946
_journal_page_last 3951
_journal_paper_doi 10.1021/acs.inorgchem.6b00209
_journal_volume 55
_journal_year 2016
_chemical_formula_moiety 'C15 H3 F18 Mn O6, C22 H38 Bi O4'
_chemical_formula_sum 'C37 H41 Bi F18 Mn O10'
_chemical_formula_weight 1251.62
_space_group_IT_number 2
_space_group_name_Hall '-P 1'
_space_group_name_H-M_alt 'P -1'
_symmetry_cell_setting triclinic
_symmetry_Int_Tables_number 2
_symmetry_space_group_name_Hall '-P 1'
_symmetry_space_group_name_H-M 'P -1'
_atom_sites_solution_hydrogens geom
_atom_sites_solution_primary direct
_atom_sites_solution_secondary difmap
_audit_creation_method SHELXL-97
_cell_angle_alpha 72.377(3)
_cell_angle_beta 82.073(3)
_cell_angle_gamma 86.020(3)
_cell_formula_units_Z 2
_cell_length_a 11.6565(15)
_cell_length_b 12.8922(16)
_cell_length_c 16.780(2)
_cell_measurement_reflns_used 9863
_cell_measurement_temperature 100(2)
_cell_measurement_theta_max 28.10
_cell_measurement_theta_min 2.90
_cell_volume 2379.3(5)
_computing_cell_refinement 'SAINT V.8.27 (Bruker AXS Inc., 2012)'
_computing_data_collection 'APEX2 v.2014.1-1 (Bruker AXS Inc., 2014)'
_computing_data_reduction 'SAINT V.8.27 (Bruker AXS Inc., 2012)'
_computing_molecular_graphics 'SHELXTL Ver. 6.14'
_computing_publication_material 'SHELXTL Ver. 6.14'
_computing_structure_refinement 'SHELXL-97 (Sheldrick, 2008)'
_computing_structure_solution 'SHELXS-97 (Sheldrick, 2008)'
_diffrn_ambient_temperature 100(2)
_diffrn_measured_fraction_theta_full 0.998
_diffrn_measured_fraction_theta_max 0.997
_diffrn_measurement_device_type 'Bruker D8 Venture PHOTON 100 CMOS'
_diffrn_measurement_method 'omega and phi scans'
_diffrn_radiation_monochromator graphite
_diffrn_radiation_source 'fine-focus sealed tube'
_diffrn_radiation_type MoK\a
_diffrn_radiation_wavelength 0.71073
_diffrn_reflns_av_R_equivalents 0.0466
_diffrn_reflns_av_sigmaI/netI 0.0341
_diffrn_reflns_limit_h_max 15
_diffrn_reflns_limit_h_min -15
_diffrn_reflns_limit_k_max 17
_diffrn_reflns_limit_k_min -17
_diffrn_reflns_limit_l_max 22
_diffrn_reflns_limit_l_min -22
_diffrn_reflns_number 86894
_diffrn_reflns_theta_full 25.00
_diffrn_reflns_theta_max 28.34
_diffrn_reflns_theta_min 2.90
_exptl_absorpt_coefficient_mu 4.079
_exptl_absorpt_correction_T_max 0.8539
_exptl_absorpt_correction_T_min 0.5112
_exptl_absorpt_correction_type multi-scan
_exptl_absorpt_process_details
;
SADABS  (Bruker-AXS, 2003)
;
_exptl_crystal_colour yellow
_exptl_crystal_density_diffrn 1.747
_exptl_crystal_density_meas ?
_exptl_crystal_density_method none
_exptl_crystal_description block
_exptl_crystal_F_000 1226
_exptl_crystal_size_max 0.19
_exptl_crystal_size_mid 0.07
_exptl_crystal_size_min 0.04
_refine_diff_density_max 2.621
_refine_diff_density_min -1.484
_refine_diff_density_rms 0.115
_refine_ls_extinction_coef noref
_refine_ls_extinction_method none
_refine_ls_goodness_of_fit_ref 1.070
_refine_ls_hydrogen_treatment constr
_refine_ls_matrix_type full
_refine_ls_number_parameters 762
_refine_ls_number_reflns 11852
_refine_ls_number_restraints 210
_refine_ls_restrained_S_all 1.113
_refine_ls_R_factor_all 0.0489
_refine_ls_R_factor_gt 0.0355
_refine_ls_shift/su_max 0.002
_refine_ls_shift/su_mean 0.000
_refine_ls_structure_factor_coef Fsqd
_refine_ls_weighting_details 'calc w=1/[\s^2^(Fo^2^)+(0.0291P)^2^+5.6973P] where P=(Fo^2^+2Fc^2^)/3'
_refine_ls_weighting_scheme calc
_refine_ls_wR_factor_gt 0.0730
_refine_ls_wR_factor_ref 0.0779
_reflns_number_gt 10110
_reflns_number_total 11852
_reflns_threshold_expression >2sigma(I)
_cod_data_source_file ic6b00209_si_002.cif
_cod_data_source_block BiMn(hfac)3(thd)2
_cod_depositor_comments
;
The following automatic conversions were performed:

data item '_symmetry_cell_setting' value 'Triclinic' was changed to
'triclinic' in accordance with the
/home/saulius/struct/COD-crude-data/automatic-downloads/DataCite-retrospective/ACS/depositions/lib/dictionaries/cif_core.dic
dictionary named 'cif_core.dic' version 2.4.2 last updated on
2011-04-26.

data item '_exptl_crystal_density_meas' value 'not measured' was
changed to '?' -- the value is perceived as not measured.

Automatic conversion script
Id: cif_fix_values 6909 2019-04-08 15:41:33Z antanas 
;
_cod_original_sg_symbol_Hall '-P 1        '
_cod_original_sg_symbol_H-M 'P -1        '
_cod_database_code 4347474

loop_
_symmetry_equiv_pos_as_xyz
'x, y, z'
'-x, -y, -z'

loop_
_atom_site_label
_atom_site_type_symbol
_atom_site_fract_x
_atom_site_fract_y
_atom_site_fract_z
_atom_site_U_iso_or_equiv
_atom_site_adp_type
_atom_site_occupancy
_atom_site_symmetry_multiplicity
_atom_site_calc_flag
_atom_site_refinement_flags
_atom_site_disorder_assembly
_atom_site_disorder_group
Bi1 Bi 0.225296(14) 0.573712(11) 0.270723(9) 0.02532(5) Uani 1 1 d . . .
Mn1 Mn 0.31913(5) 0.29794(5) 0.23654(4) 0.02405(12) Uani 1 1 d . . .
O1 O 0.1811(2) 0.5824(2) 0.40447(16) 0.0287(6) Uani 1 1 d . . .
O2 O 0.0792(2) 0.6842(3) 0.25630(17) 0.0334(6) Uani 1 1 d . B .
O3 O 0.3333(2) 0.7022(2) 0.26513(16) 0.0267(6) Uani 1 1 d . C .
O4 O 0.2466(2) 0.6496(2) 0.13068(16) 0.0266(6) Uani 1 1 d . C .
O5 O 0.1687(2) 0.4012(2) 0.20293(15) 0.0218(5) Uani 1 1 d . E .
O6 O 0.2964(2) 0.2438(2) 0.13212(17) 0.0283(6) Uani 1 1 d . A .
O7 O 0.3193(3) 0.3600(2) 0.34535(19) 0.0351(7) Uani 1 1 d . . .
O8 O 0.2200(3) 0.1737(2) 0.33080(18) 0.0328(6) Uani 1 1 d . . .
O9 O 0.4379(2) 0.4272(2) 0.1796(2) 0.0352(7) Uani 1 1 d . . .
O10 O 0.4718(2) 0.2021(2) 0.26909(17) 0.0291(6) Uani 1 1 d . D .
C1 C 0.0987(6) 0.5267(4) 0.5759(3) 0.0546(15) Uani 1 1 d . . .
H1A H 0.0185 0.5123 0.5720 0.082 Uiso 1 1 calc R . .
H1B H 0.1082 0.5165 0.6350 0.082 Uiso 1 1 calc R . .
H1C H 0.1514 0.4762 0.5542 0.082 Uiso 1 1 calc R . .
C2 C 0.0448(5) 0.7235(5) 0.5574(3) 0.0552(14) Uani 1 1 d . . .
H2A H 0.0632 0.7983 0.5239 0.083 Uiso 1 1 calc R . .
H2B H 0.0542 0.7135 0.6164 0.083 Uiso 1 1 calc R . .
H2C H -0.0355 0.7096 0.5533 0.083 Uiso 1 1 calc R . .
C3 C 0.2509(5) 0.6645(4) 0.5328(3) 0.0488(12) Uani 1 1 d . . .
H3A H 0.3040 0.6141 0.5112 0.073 Uiso 1 1 calc R . .
H3B H 0.2585 0.6530 0.5923 0.073 Uiso 1 1 calc R . .
H3C H 0.2701 0.7396 0.5005 0.073 Uiso 1 1 calc R . .
C4 C 0.1266(4) 0.6439(3) 0.5239(2) 0.0320(9) Uani 1 1 d . . .
C5 C 0.1216(3) 0.6549(3) 0.4312(2) 0.0274(8) Uani 1 1 d . . .
C6 C 0.0560(4) 0.7383(4) 0.3809(3) 0.0336(9) Uani 1 1 d . B .
H6 H 0.0225 0.7930 0.4048 0.040 Uiso 1 1 calc R . .
C7 C 0.0357(3) 0.7482(4) 0.2997(3) 0.0331(9) Uani 1 1 d . . .
C16 C 0.3628(3) 0.7893(3) 0.2032(2) 0.0258(8) Uani 1 1 d . . .
C17 C 0.3383(3) 0.8112(3) 0.1221(2) 0.0288(8) Uani 1 1 d . C .
H17 H 0.3592 0.8806 0.0847 0.035 Uiso 1 1 calc R . .
C18 C 0.2855(3) 0.7417(3) 0.0882(2) 0.0257(8) Uani 1 1 d . . .
C19 C 0.2798(4) 0.7738(4) -0.0067(2) 0.0313(9) Uani 1 1 d . C .
C20 C 0.2010(5) 0.6984(5) -0.0270(3) 0.0521(14) Uani 1 1 d . . .
H20A H 0.2303 0.6231 -0.0068 0.078 Uiso 1 1 calc R C .
H20B H 0.1998 0.7188 -0.0881 0.078 Uiso 1 1 calc R . .
H20C H 0.1224 0.7048 0.0008 0.078 Uiso 1 1 calc R . .
C21 C 0.4042(4) 0.7612(4) -0.0476(3) 0.0432(11) Uani 1 1 d . . .
H21A H 0.4550 0.8087 -0.0333 0.065 Uiso 1 1 calc R C .
H21B H 0.4056 0.7814 -0.1089 0.065 Uiso 1 1 calc R . .
H21C H 0.4314 0.6853 -0.0266 0.065 Uiso 1 1 calc R . .
C22 C 0.2359(4) 0.8917(4) -0.0396(3) 0.0437(11) Uani 1 1 d . . .
H22A H 0.1589 0.9004 -0.0100 0.066 Uiso 1 1 calc R C .
H22B H 0.2310 0.9098 -0.1001 0.066 Uiso 1 1 calc R . .
H22C H 0.2896 0.9405 -0.0297 0.066 Uiso 1 1 calc R . .
C24 C 0.1017(3) 0.3941(3) 0.1521(2) 0.0201(7) Uani 1 1 d . . .
C25 C 0.1170(3) 0.3330(3) 0.0963(2) 0.0267(8) Uani 1 1 d . A .
H25 H 0.0595 0.3388 0.0600 0.032 Uiso 1 1 calc R . .
C26 C 0.2125(3) 0.2632(3) 0.0906(2) 0.0258(8) Uani 1 1 d . . .
C28 C 0.3912(4) 0.3430(5) 0.4737(3) 0.0461(12) Uani 1 1 d . . .
C29 C 0.3280(4) 0.2964(4) 0.4184(3) 0.0345(10) Uani 1 1 d . . .
C30 C 0.2900(4) 0.1918(4) 0.4526(3) 0.0397(10) Uani 1 1 d . . .
H30 H 0.3010 0.1537 0.5092 0.048 Uiso 1 1 calc R . .
C31 C 0.2357(4) 0.1399(4) 0.4067(3) 0.0364(10) Uani 1 1 d . . .
C32 C 0.1917(5) 0.0262(4) 0.4539(3) 0.0528(13) Uani 1 1 d . . .
C33 C 0.5989(4) 0.5366(4) 0.1518(4) 0.0454(12) Uani 1 1 d . . .
C34 C 0.5410(4) 0.4271(3) 0.1933(3) 0.0326(9) Uani 1 1 d . . .
C35 C 0.6083(4) 0.3411(4) 0.2380(3) 0.0331(9) Uani 1 1 d . D .
H35 H 0.6842 0.3549 0.2460 0.040 Uiso 1 1 calc R . .
C36 C 0.5679(3) 0.2357(3) 0.2712(2) 0.0290(9) Uani 1 1 d . . .
F7 F 0.4162(3) 0.4467(3) 0.4381(2) 0.0743(10) Uani 1 1 d . . .
F8 F 0.4890(3) 0.2883(4) 0.4888(3) 0.0971(15) Uani 1 1 d . . .
F9 F 0.3298(4) 0.3364(4) 0.5470(2) 0.0886(13) Uani 1 1 d . . .
F10 F 0.2794(4) -0.0464(3) 0.4605(2) 0.0867(12) Uani 1 1 d . . .
F11 F 0.1484(4) 0.0164(3) 0.5328(2) 0.0876(13) Uani 1 1 d . . .
F12 F 0.1165(4) -0.0047(3) 0.4155(2) 0.0880(13) Uani 1 1 d . . .
F13 F 0.5292(3) 0.6185(2) 0.1562(3) 0.0752(11) Uani 1 1 d . . .
F14 F 0.6289(4) 0.5505(3) 0.0695(3) 0.0959(14) Uani 1 1 d . . .
F15 F 0.6946(3) 0.5459(3) 0.1818(3) 0.0829(12) Uani 1 1 d . . .
C27 C 0.2158(4) 0.1983(4) 0.0273(3) 0.0364(10) Uani 1 1 d D A 1
F4 F 0.1688(8) 0.2566(6) -0.0419(4) 0.052(2) Uani 0.602(17) 1 d PDU A 1
F5 F 0.1557(10) 0.1120(7) 0.0600(5) 0.070(2) Uani 0.602(17) 1 d PDU A 1
F6 F 0.3206(6) 0.1690(9) 0.0015(6) 0.063(2) Uani 0.602(17) 1 d PDU A 1
F4X F 0.1259(10) 0.2103(13) -0.0130(9) 0.066(3) Uani 0.398(17) 1 d PDU A 2
F5X F 0.2159(14) 0.0909(7) 0.0684(6) 0.059(3) Uani 0.398(17) 1 d PDU A 2
F6X F 0.3131(9) 0.2115(10) -0.0233(7) 0.046(3) Uani 0.398(17) 1 d PDU A 2
C8 C -0.0450(4) 0.8366(5) 0.2518(3) 0.0481(13) Uani 1 1 d D B 1
C9 C 0.0170(10) 0.8894(11) 0.1650(7) 0.062(3) Uani 0.607(13) 1 d PDU B 1
H9A H -0.0373 0.9382 0.1302 0.092 Uiso 0.607(13) 1 calc PR B 1
H9B H 0.0471 0.8330 0.1388 0.092 Uiso 0.607(13) 1 calc PR B 1
H9C H 0.0814 0.9314 0.1696 0.092 Uiso 0.607(13) 1 calc PR B 1
C10 C -0.1482(8) 0.7690(9) 0.2402(7) 0.059(3) Uani 0.607(13) 1 d PDU B 1
H10A H -0.1817 0.7233 0.2954 0.089 Uiso 0.607(13) 1 calc PR B 1
H10B H -0.1181 0.7228 0.2047 0.089 Uiso 0.607(13) 1 calc PR B 1
H10C H -0.2081 0.8195 0.2133 0.089 Uiso 0.607(13) 1 calc PR B 1
C11 C -0.0994(12) 0.9069(11) 0.3014(8) 0.077(4) Uani 0.607(13) 1 d PDU B 1
H11A H -0.0397 0.9481 0.3134 0.116 Uiso 0.607(13) 1 calc PR B 1
H11B H -0.1398 0.8621 0.3545 0.116 Uiso 0.607(13) 1 calc PR B 1
H11C H -0.1550 0.9576 0.2694 0.116 Uiso 0.607(13) 1 calc PR B 1
C9X C -0.0137(16) 0.8624(14) 0.1582(7) 0.047(4) Uani 0.393(13) 1 d PDU B 2
H9X1 H 0.0684 0.8802 0.1433 0.070 Uiso 0.393(13) 1 calc PR B 2
H9X2 H -0.0612 0.9247 0.1296 0.070 Uiso 0.393(13) 1 calc PR B 2
H9X3 H -0.0277 0.7991 0.1404 0.070 Uiso 0.393(13) 1 calc PR B 2
C10X C -0.1702(14) 0.8159(19) 0.2851(15) 0.098(7) Uani 0.393(13) 1 d PDU B 2
H10D H -0.2189 0.8713 0.2501 0.147 Uiso 0.393(13) 1 calc PR B 2
H10E H -0.1842 0.8192 0.3433 0.147 Uiso 0.393(13) 1 calc PR B 2
H10F H -0.1893 0.7436 0.2839 0.147 Uiso 0.393(13) 1 calc PR B 2
C11X C -0.0283(14) 0.9503(10) 0.2706(9) 0.050(4) Uani 0.393(13) 1 d PDU B 2
H11D H 0.0533 0.9700 0.2559 0.074 Uiso 0.393(13) 1 calc PR B 2
H11E H -0.0518 0.9421 0.3305 0.074 Uiso 0.393(13) 1 calc PR B 2
H11F H -0.0763 1.0078 0.2366 0.074 Uiso 0.393(13) 1 calc PR B 2
C15 C 0.4285(4) 0.8689(4) 0.2306(3) 0.0337(9) Uani 1 1 d D C 1
C12 C 0.5290(13) 0.8030(11) 0.2744(12) 0.066(4) Uani 0.493(19) 1 d PDU C 1
H12A H 0.5701 0.8491 0.2973 0.100 Uiso 0.493(19) 1 calc PR C 1
H12B H 0.5826 0.7773 0.2335 0.100 Uiso 0.493(19) 1 calc PR C 1
H12C H 0.4984 0.7403 0.3203 0.100 Uiso 0.493(19) 1 calc PR C 1
C13 C 0.3476(12) 0.9128(14) 0.2905(11) 0.063(4) Uani 0.493(19) 1 d PDU C 1
H13A H 0.2825 0.9519 0.2620 0.094 Uiso 0.493(19) 1 calc PR C 1
H13B H 0.3888 0.9629 0.3096 0.094 Uiso 0.493(19) 1 calc PR C 1
H13C H 0.3185 0.8526 0.3391 0.094 Uiso 0.493(19) 1 calc PR C 1
C14 C 0.4802(13) 0.9627(10) 0.1555(6) 0.042(3) Uani 0.493(19) 1 d PDU C 1
H14A H 0.4173 1.0092 0.1291 0.063 Uiso 0.493(19) 1 calc PR C 1
H14B H 0.5269 0.9325 0.1141 0.063 Uiso 0.493(19) 1 calc PR C 1
H14C H 0.5291 1.0060 0.1755 0.063 Uiso 0.493(19) 1 calc PR C 1
C12X C 0.4817(12) 0.8154(9) 0.3107(8) 0.050(3) Uani 0.507(19) 1 d PDU C 2
H12D H 0.4203 0.7865 0.3569 0.075 Uiso 0.507(19) 1 calc PR C 2
H12E H 0.5248 0.8691 0.3243 0.075 Uiso 0.507(19) 1 calc PR C 2
H12F H 0.5346 0.7557 0.3030 0.075 Uiso 0.507(19) 1 calc PR C 2
C13X C 0.3359(10) 0.9528(11) 0.2495(11) 0.056(4) Uani 0.507(19) 1 d PDU C 2
H13D H 0.3011 0.9909 0.1982 0.084 Uiso 0.507(19) 1 calc PR C 2
H13E H 0.3722 1.0056 0.2689 0.084 Uiso 0.507(19) 1 calc PR C 2
H13F H 0.2756 0.9151 0.2934 0.084 Uiso 0.507(19) 1 calc PR C 2
C14X C 0.5226(13) 0.9245(14) 0.1615(8) 0.058(4) Uani 0.507(19) 1 d PDU C 2
H14D H 0.5761 0.8693 0.1467 0.086 Uiso 0.507(19) 1 calc PR C 2
H14E H 0.5653 0.9725 0.1816 0.086 Uiso 0.507(19) 1 calc PR C 2
H14F H 0.4870 0.9675 0.1117 0.086 Uiso 0.507(19) 1 calc PR C 2
C37 C 0.6517(4) 0.1456(4) 0.3142(3) 0.0393(10) Uani 1 1 d D D 1
F16 F 0.6210(13) 0.1195(16) 0.3957(6) 0.063(4) Uani 0.39(3) 1 d PDU D 1
F17 F 0.6548(11) 0.0598(9) 0.2895(11) 0.042(3) Uani 0.39(3) 1 d PDU D 1
F18 F 0.7607(10) 0.1852(12) 0.3008(12) 0.054(3) Uani 0.39(3) 1 d PDU D 1
F16X F 0.6005(6) 0.0769(10) 0.3860(5) 0.064(3) Uani 0.61(3) 1 d PDU D 2
F17X F 0.6843(10) 0.0846(9) 0.2613(7) 0.052(2) Uani 0.61(3) 1 d PDU D 2
F18X F 0.7456(7) 0.1766(7) 0.3324(8) 0.046(2) Uani 0.61(3) 1 d PDU D 2
C23 C -0.0131(3) 0.4583(3) 0.1565(2) 0.0257(8) Uani 1 1 d D E 1
F1 F -0.0044(3) 0.5436(3) 0.1837(3) 0.0459(13) Uani 0.806(10) 1 d PDU E 1
F2 F -0.0595(4) 0.4904(5) 0.0860(3) 0.0413(12) Uani 0.806(10) 1 d PDU E 1
F3 F -0.0905(3) 0.3946(4) 0.2152(2) 0.0439(12) Uani 0.806(10) 1 d PDU E 1
F1X F 0.0132(11) 0.5670(9) 0.1275(12) 0.035(4) Uani 0.194(10) 1 d PDU E 2
F2X F -0.0827(15) 0.4520(15) 0.1018(11) 0.031(4) Uani 0.194(10) 1 d PDU E 2
F3X F -0.0689(15) 0.4454(17) 0.2291(8) 0.050(5) Uani 0.194(10) 1 d PDU E 2

loop_
_atom_site_aniso_label
_atom_site_aniso_U_11
_atom_site_aniso_U_22
_atom_site_aniso_U_33
_atom_site_aniso_U_23
_atom_site_aniso_U_13
_atom_site_aniso_U_12
Bi1 0.03883(9) 0.01709(7) 0.02150(7) -0.00546(5) -0.00976(5) 0.00004(5)
Mn1 0.0244(3) 0.0257(3) 0.0254(3) -0.0108(2) -0.0104(2) 0.0055(2)
O1 0.0362(16) 0.0283(14) 0.0201(13) -0.0033(11) -0.0056(11) -0.0040(12)
O2 0.0270(15) 0.0490(18) 0.0227(14) -0.0086(13) -0.0049(11) 0.0026(13)
O3 0.0257(14) 0.0338(15) 0.0220(13) -0.0092(11) -0.0034(11) -0.0064(11)
O4 0.0347(15) 0.0275(14) 0.0215(13) -0.0120(11) -0.0073(11) 0.0021(11)
O5 0.0209(13) 0.0239(13) 0.0226(13) -0.0087(10) -0.0053(10) -0.0005(10)
O6 0.0276(14) 0.0338(15) 0.0274(14) -0.0149(12) -0.0063(11) 0.0059(12)
O7 0.0390(17) 0.0374(16) 0.0364(16) -0.0192(14) -0.0165(13) 0.0090(13)
O8 0.0367(16) 0.0329(15) 0.0289(15) -0.0096(12) -0.0053(12) 0.0033(12)
O9 0.0252(15) 0.0308(15) 0.0480(18) -0.0058(13) -0.0132(13) 0.0014(12)
O10 0.0285(15) 0.0323(15) 0.0310(15) -0.0150(12) -0.0108(12) 0.0081(12)
C1 0.096(4) 0.045(3) 0.023(2) -0.005(2) -0.007(2) -0.027(3)
C2 0.065(4) 0.070(4) 0.032(3) -0.019(3) -0.010(2) 0.008(3)
C3 0.055(3) 0.054(3) 0.042(3) -0.017(2) -0.010(2) -0.017(2)
C4 0.039(2) 0.035(2) 0.0230(19) -0.0080(17) -0.0058(17) -0.0061(18)
C5 0.025(2) 0.032(2) 0.0221(18) -0.0031(16) -0.0022(15) -0.0098(16)
C6 0.033(2) 0.042(2) 0.026(2) -0.0108(18) -0.0023(17) 0.0019(18)
C7 0.023(2) 0.047(3) 0.027(2) -0.0095(19) -0.0031(16) 0.0022(18)
C16 0.0198(18) 0.034(2) 0.0258(19) -0.0120(16) -0.0020(14) 0.0004(15)
C17 0.031(2) 0.032(2) 0.0228(19) -0.0059(16) -0.0030(16) -0.0043(17)
C18 0.0233(19) 0.031(2) 0.0235(18) -0.0100(16) -0.0033(15) 0.0056(15)
C19 0.035(2) 0.041(2) 0.0194(18) -0.0096(17) -0.0059(16) -0.0028(18)
C20 0.060(3) 0.071(4) 0.030(2) -0.015(2) -0.013(2) -0.021(3)
C21 0.046(3) 0.060(3) 0.027(2) -0.019(2) -0.0037(19) 0.003(2)
C22 0.051(3) 0.049(3) 0.026(2) -0.006(2) -0.009(2) 0.012(2)
C24 0.0193(17) 0.0205(17) 0.0193(17) -0.0034(13) -0.0027(13) -0.0023(13)
C25 0.0252(19) 0.036(2) 0.0239(19) -0.0141(16) -0.0092(15) 0.0033(16)
C26 0.029(2) 0.030(2) 0.0212(18) -0.0104(15) -0.0052(15) 0.0003(16)
C28 0.041(3) 0.064(3) 0.042(3) -0.026(2) -0.016(2) 0.006(2)
C29 0.027(2) 0.051(3) 0.031(2) -0.021(2) -0.0103(17) 0.0124(19)
C30 0.043(3) 0.046(3) 0.029(2) -0.0091(19) -0.0103(19) 0.011(2)
C31 0.039(2) 0.035(2) 0.033(2) -0.0100(19) -0.0033(18) 0.0083(19)
C32 0.077(4) 0.039(3) 0.037(3) -0.005(2) -0.002(3) -0.008(3)
C33 0.024(2) 0.036(2) 0.075(4) -0.019(2) 0.000(2) 0.0001(18)
C34 0.027(2) 0.035(2) 0.039(2) -0.0178(19) -0.0028(17) 0.0021(17)
C35 0.023(2) 0.042(2) 0.044(2) -0.026(2) -0.0098(17) 0.0066(17)
C36 0.029(2) 0.036(2) 0.027(2) -0.0179(17) -0.0091(16) 0.0096(17)
F7 0.090(3) 0.082(3) 0.069(2) -0.035(2) -0.0299(19) -0.025(2)
F8 0.059(2) 0.129(4) 0.138(4) -0.075(3) -0.066(2) 0.032(2)
F9 0.094(3) 0.144(4) 0.049(2) -0.059(2) -0.0008(19) -0.027(3)
F10 0.133(4) 0.0400(19) 0.079(3) -0.0077(18) -0.020(2) 0.018(2)
F11 0.134(4) 0.070(2) 0.047(2) -0.0107(17) 0.027(2) -0.030(2)
F12 0.113(3) 0.073(2) 0.067(2) 0.0134(19) -0.026(2) -0.053(2)
F13 0.0346(16) 0.0357(16) 0.155(4) -0.035(2) 0.0028(19) 0.0024(13)
F14 0.136(4) 0.058(2) 0.079(3) -0.013(2) 0.036(3) -0.038(2)
F15 0.0404(18) 0.053(2) 0.151(4) -0.014(2) -0.033(2) -0.0114(15)
C27 0.038(2) 0.043(3) 0.038(2) -0.024(2) -0.0127(19) 0.007(2)
F4 0.083(4) 0.051(3) 0.031(3) -0.023(2) -0.025(2) 0.014(3)
F5 0.089(5) 0.062(4) 0.070(4) -0.041(3) 0.011(3) -0.034(3)
F6 0.059(3) 0.081(5) 0.067(4) -0.051(3) -0.015(3) 0.021(3)
F4X 0.069(5) 0.083(6) 0.071(5) -0.051(4) -0.030(4) 0.011(4)
F5X 0.084(6) 0.049(4) 0.058(4) -0.034(3) -0.012(4) -0.008(4)
F6X 0.060(4) 0.045(4) 0.036(4) -0.025(3) 0.017(3) -0.012(3)
C8 0.033(2) 0.073(4) 0.034(2) -0.012(2) -0.0085(19) 0.022(2)
C9 0.053(5) 0.056(5) 0.063(5) 0.000(4) -0.009(4) 0.004(4)
C10 0.039(4) 0.077(5) 0.056(4) -0.009(4) -0.017(3) 0.010(3)
C11 0.079(5) 0.080(5) 0.075(5) -0.027(4) -0.021(4) 0.027(4)
C9X 0.057(6) 0.047(6) 0.040(5) -0.016(4) -0.016(4) 0.008(4)
C10X 0.091(8) 0.095(9) 0.105(9) -0.022(5) -0.014(5) -0.001(5)
C11X 0.054(6) 0.047(5) 0.047(5) -0.014(4) -0.013(4) 0.011(4)
C15 0.030(2) 0.043(2) 0.032(2) -0.0152(19) -0.0038(17) -0.0119(18)
C12 0.065(6) 0.070(6) 0.073(6) -0.024(4) -0.029(4) -0.012(4)
C13 0.070(6) 0.067(6) 0.060(6) -0.033(4) 0.003(4) -0.016(4)
C14 0.049(5) 0.039(4) 0.040(4) -0.012(3) -0.006(4) -0.017(4)
C12X 0.054(5) 0.054(5) 0.048(5) -0.014(4) -0.019(4) -0.017(4)
C13X 0.062(5) 0.052(5) 0.067(6) -0.032(4) -0.022(4) -0.003(4)
C14X 0.058(5) 0.066(6) 0.052(5) -0.020(4) -0.006(4) -0.018(4)
C37 0.036(2) 0.046(3) 0.042(3) -0.019(2) -0.017(2) 0.015(2)
F16 0.069(5) 0.068(6) 0.054(5) -0.016(4) -0.024(4) 0.018(4)
F17 0.042(4) 0.029(4) 0.060(5) -0.018(3) -0.016(4) 0.006(3)
F18 0.048(5) 0.058(5) 0.058(6) -0.017(4) -0.024(4) 0.010(3)
F16X 0.054(3) 0.060(4) 0.062(4) 0.011(3) -0.023(3) 0.002(3)
F17X 0.058(4) 0.050(4) 0.054(4) -0.025(3) -0.018(3) 0.024(3)
F18X 0.045(3) 0.048(3) 0.051(4) -0.013(3) -0.033(3) 0.009(2)
C23 0.0213(19) 0.031(2) 0.028(2) -0.0125(16) -0.0076(15) 0.0019(15)
F1 0.0313(18) 0.049(2) 0.075(3) -0.041(2) -0.0174(18) 0.0121(14)
F2 0.039(2) 0.053(3) 0.0298(19) -0.0091(18) -0.0149(16) 0.020(2)
F3 0.0246(17) 0.050(2) 0.045(2) -0.0006(16) 0.0039(13) 0.0014(15)
F1X 0.035(5) 0.027(5) 0.046(6) -0.015(4) -0.006(4) 0.002(4)
F2X 0.031(6) 0.035(6) 0.031(6) -0.012(4) -0.014(4) 0.002(4)
F3X 0.048(6) 0.055(7) 0.042(6) -0.014(4) -0.001(4) 0.012(5)

loop_
_atom_type_symbol
_atom_type_description
_atom_type_scat_dispersion_real
_atom_type_scat_dispersion_imag
_atom_type_scat_source
C C 0.0033 0.0016 'International Tables Vol C Tables 4.2.6.8 and 6.1.1.4'
H H 0.0000 0.0000 'International Tables Vol C Tables 4.2.6.8 and 6.1.1.4'
O O 0.0106 0.0060 'International Tables Vol C Tables 4.2.6.8 and 6.1.1.4'
F F 0.0171 0.0103 'International Tables Vol C Tables 4.2.6.8 and 6.1.1.4'
Mn Mn 0.3368 0.7283 'International Tables Vol C Tables 4.2.6.8 and 6.1.1.4'
Bi Bi -4.1077 10.2566 'International Tables Vol C Tables 4.2.6.8 and 6.1.1.4'

loop_
_geom_angle_atom_site_label_1
_geom_angle_atom_site_label_2
_geom_angle_atom_site_label_3
_geom_angle
O3 Bi1 O2 90.23(11)
O3 Bi1 O4 82.14(10)
O2 Bi1 O4 79.08(10)
O3 Bi1 O1 80.49(10)
O2 Bi1 O1 79.54(10)
O4 Bi1 O1 152.27(10)
O3 Bi1 O7 114.31(9)
O2 Bi1 O7 148.98(10)
O4 Bi1 O7 121.08(9)
O1 Bi1 O7 85.90(9)
O3 Bi1 O5 149.65(9)
O2 Bi1 O5 104.86(9)
O4 Bi1 O5 75.29(8)
O1 Bi1 O5 127.58(8)
O7 Bi1 O5 63.51(7)
O3 Bi1 O9 95.86(9)
O2 Bi1 O9 148.29(9)
O4 Bi1 O9 71.04(8)
O1 Bi1 O9 132.14(9)
O7 Bi1 O9 52.00(8)
O5 Bi1 O9 57.83(7)
O6 Mn1 O10 96.85(10)
O6 Mn1 O9 101.84(12)
O10 Mn1 O9 84.06(11)
O6 Mn1 O8 96.59(11)
O10 Mn1 O8 88.34(11)
O9 Mn1 O8 160.76(12)
O6 Mn1 O5 84.46(10)
O10 Mn1 O5 177.53(10)
O9 Mn1 O5 93.63(10)
O8 Mn1 O5 93.59(10)
O6 Mn1 O7 172.77(11)
O10 Mn1 O7 89.89(10)
O9 Mn1 O7 81.40(12)
O8 Mn1 O7 80.93(11)
O5 Mn1 O7 88.90(10)
C5 O1 Bi1 129.3(2)
C7 O2 Bi1 131.1(3)
C16 O3 Bi1 130.2(2)
C18 O4 Bi1 128.8(2)
C24 O5 Mn1 126.2(2)
C24 O5 Bi1 135.1(2)
Mn1 O5 Bi1 96.37(8)
C26 O6 Mn1 127.8(2)
C29 O7 Mn1 121.5(3)
C29 O7 Bi1 137.9(3)
Mn1 O7 Bi1 97.25(10)
C31 O8 Mn1 124.6(3)
C34 O9 Mn1 126.1(3)
C34 O9 Bi1 119.8(3)
Mn1 O9 Bi1 82.24(9)
C36 O10 Mn1 127.0(3)
C4 C1 H1A 109.5
C4 C1 H1B 109.5
H1A C1 H1B 109.5
C4 C1 H1C 109.5
H1A C1 H1C 109.5
H1B C1 H1C 109.5
C4 C2 H2A 109.5
C4 C2 H2B 109.5
H2A C2 H2B 109.5
C4 C2 H2C 109.5
H2A C2 H2C 109.5
H2B C2 H2C 109.5
C4 C3 H3A 109.5
C4 C3 H3B 109.5
H3A C3 H3B 109.5
C4 C3 H3C 109.5
H3A C3 H3C 109.5
H3B C3 H3C 109.5
C3 C4 C5 107.3(3)
C3 C4 C1 108.3(4)
C5 C4 C1 108.4(3)
C3 C4 C2 108.9(4)
C5 C4 C2 113.8(4)
C1 C4 C2 109.9(4)
O1 C5 C6 123.7(4)
O1 C5 C4 114.6(3)
C6 C5 C4 121.8(4)
C7 C6 C5 126.0(4)
C7 C6 H6 117.0
C5 C6 H6 117.0
O2 C7 C6 125.0(4)
O2 C7 C8 112.4(4)
C6 C7 C8 122.6(4)
O3 C16 C17 125.6(4)
O3 C16 C15 112.6(3)
C17 C16 C15 121.8(4)
C16 C17 C18 126.9(4)
C16 C17 H17 116.5
C18 C17 H17 116.5
O4 C18 C17 124.3(3)
O4 C18 C19 116.1(3)
C17 C18 C19 119.5(4)
C20 C19 C18 110.4(4)
C20 C19 C22 109.7(4)
C18 C19 C22 111.0(3)
C20 C19 C21 109.7(4)
C18 C19 C21 106.1(3)
C22 C19 C21 110.0(4)
C19 C20 H20A 109.5
C19 C20 H20B 109.5
H20A C20 H20B 109.5
C19 C20 H20C 109.5
H20A C20 H20C 109.5
H20B C20 H20C 109.5
C19 C21 H21A 109.5
C19 C21 H21B 109.5
H21A C21 H21B 109.5
C19 C21 H21C 109.5
H21A C21 H21C 109.5
H21B C21 H21C 109.5
C19 C22 H22A 109.5
C19 C22 H22B 109.5
H22A C22 H22B 109.5
C19 C22 H22C 109.5
H22A C22 H22C 109.5
H22B C22 H22C 109.5
O5 C24 C25 128.5(3)
O5 C24 C23 114.6(3)
C25 C24 C23 116.8(3)
C24 C25 C26 123.2(3)
C24 C25 H25 118.4
C26 C25 H25 118.4
O6 C26 C25 128.4(3)
O6 C26 C27 114.3(3)
C25 C26 C27 117.3(3)
F8 C28 F9 107.4(5)
F8 C28 F7 107.6(5)
F9 C28 F7 106.7(5)
F8 C28 C29 109.9(4)
F9 C28 C29 112.2(4)
F7 C28 C29 112.8(4)
O7 C29 C30 128.0(4)
O7 C29 C28 114.7(4)
C30 C29 C28 117.2(4)
C29 C30 C31 122.0(4)
C29 C30 H30 119.0
C31 C30 H30 119.0
O8 C31 C30 128.3(4)
O8 C31 C32 115.1(4)
C30 C31 C32 116.6(4)
F12 C32 F11 110.0(5)
F12 C32 F10 106.8(5)
F11 C32 F10 104.1(5)
F12 C32 C31 112.7(4)
F11 C32 C31 112.8(4)
F10 C32 C31 110.0(5)
F13 C33 F15 108.8(4)
F13 C33 F14 105.3(5)
F15 C33 F14 105.9(4)
F13 C33 C34 112.2(4)
F15 C33 C34 114.0(4)
F14 C33 C34 110.1(4)
O9 C34 C35 128.8(4)
O9 C34 C33 113.7(4)
C35 C34 C33 117.4(4)
C36 C35 C34 122.2(4)
C36 C35 H35 118.9
C34 C35 H35 118.9
O10 C36 C35 128.6(4)
O10 C36 C37 113.4(4)
C35 C36 C37 118.0(4)
F5 C27 F6 108.3(6)
F5 C27 F4 106.7(6)
F6 C27 F4 106.5(6)
F5 C27 C26 110.3(5)
F6 C27 C26 113.6(5)
F4 C27 C26 111.2(4)
C11 C8 C9 118.4(8)
C11 C8 C7 113.2(6)
C9 C8 C7 108.2(6)
C11 C8 C10 105.3(7)
C9 C8 C10 107.1(7)
C7 C8 C10 103.2(5)
H9X1 C9X H9X2 109.5
H9X1 C9X H9X3 109.5
H9X2 C9X H9X3 109.5
H10D C10X H10E 109.5
H10D C10X H10F 109.5
H10E C10X H10F 109.5
H11D C11X H11E 109.5
H11D C11X H11F 109.5
H11E C11X H11F 109.5
C13 C15 C16 108.4(6)
C13 C15 C12 110.8(9)
C16 C15 C12 106.3(6)
C13 C15 C14 110.5(8)
C16 C15 C14 112.7(5)
C12 C15 C14 108.1(8)
H12D C12X H12E 109.5
H12D C12X H12F 109.5
H12E C12X H12F 109.5
H13D C13X H13E 109.5
H13D C13X H13F 109.5
H13E C13X H13F 109.5
H14D C14X H14E 109.5
H14D C14X H14F 109.5
H14E C14X H14F 109.5
F17 C37 F16 109.7(8)
F17 C37 F18 109.4(8)
F16 C37 F18 105.9(8)
F17 C37 C36 113.7(6)
F16 C37 C36 108.2(6)
F18 C37 C36 109.7(7)
F2 C23 F1 109.0(4)
F2 C23 F3 107.1(4)
F1 C23 F3 104.5(4)
F2 C23 C24 114.7(3)
F1 C23 C24 112.3(3)
F3 C23 C24 108.7(3)

loop_
_geom_bond_atom_site_label_1
_geom_bond_atom_site_label_2
_geom_bond_distance
Bi1 O3 2.121(3)
Bi1 O2 2.134(3)
Bi1 O4 2.241(3)
Bi1 O1 2.267(3)
Bi1 O7 2.869(3)
Bi1 O5 2.936(2)
Bi1 O9 3.479(3)
Mn1 O6 2.126(3)
Mn1 O10 2.132(3)
Mn1 O9 2.145(3)
Mn1 O8 2.150(3)
Mn1 O5 2.159(3)
Mn1 O7 2.204(3)
O1 C5 1.278(5)
O2 C7 1.293(5)
O3 C16 1.306(5)
O4 C18 1.264(5)
O5 C24 1.260(4)
O6 C26 1.246(5)
O7 C29 1.264(5)
O8 C31 1.250(5)
O9 C34 1.253(5)
O10 C36 1.238(5)
C1 C4 1.530(6)
C1 H1A 0.9800
C1 H1B 0.9800
C1 H1C 0.9800
C2 C4 1.531(7)
C2 H2A 0.9800
C2 H2B 0.9800
C2 H2C 0.9800
C3 C4 1.526(6)
C3 H3A 0.9800
C3 H3B 0.9800
C3 H3C 0.9800
C4 C5 1.528(5)
C5 C6 1.403(6)
C6 C7 1.382(6)
C6 H6 0.9500
C7 C8 1.527(6)
C16 C17 1.371(5)
C16 C15 1.531(5)
C17 C18 1.409(5)
C17 H17 0.9500
C18 C19 1.529(5)
C19 C20 1.522(6)
C19 C22 1.529(6)
C19 C21 1.537(6)
C20 H20A 0.9800
C20 H20B 0.9800
C20 H20C 0.9800
C21 H21A 0.9800
C21 H21B 0.9800
C21 H21C 0.9800
C22 H22A 0.9800
C22 H22B 0.9800
C22 H22C 0.9800
C24 C25 1.382(5)
C24 C23 1.529(5)
C25 C26 1.393(5)
C25 H25 0.9500
C26 C27 1.534(5)
C28 F8 1.312(6)
C28 F9 1.317(6)
C28 F7 1.324(6)
C28 C29 1.533(6)
C29 C30 1.374(7)
C30 C31 1.394(7)
C30 H30 0.9500
C31 C32 1.526(7)
C32 F12 1.305(7)
C32 F11 1.321(6)
C32 F10 1.331(7)
C33 F13 1.301(5)
C33 F15 1.313(6)
C33 F14 1.336(7)
C33 C34 1.530(6)
C34 C35 1.396(6)
C35 C36 1.391(6)
C35 H35 0.9500
C36 C37 1.534(6)
C27 F5 1.289(7)
C27 F6 1.309(7)
C27 F4 1.344(6)
C8 C11 1.466(11)
C8 C9 1.512(10)
C8 C10 1.599(10)
C9 H9A 0.9800
C9 H9B 0.9800
C9 H9C 0.9800
C10 H10A 0.9800
C10 H10B 0.9800
C10 H10C 0.9800
C11 H11A 0.9800
C11 H11B 0.9800
C11 H11C 0.9800
C9X H9X1 0.9800
C9X H9X2 0.9800
C9X H9X3 0.9800
C10X H10D 0.9800
C10X H10E 0.9800
C10X H10F 0.9800
C11X H11D 0.9800
C11X H11E 0.9800
C11X H11F 0.9800
C15 C13 1.492(11)
C15 C12 1.534(11)
C15 C14 1.543(9)
C12 H12A 0.9800
C12 H12B 0.9800
C12 H12C 0.9800
C13 H13A 0.9800
C13 H13B 0.9800
C13 H13C 0.9800
C14 H14A 0.9800
C14 H14B 0.9800
C14 H14C 0.9800
C12X H12D 0.9800
C12X H12E 0.9800
C12X H12F 0.9800
C13X H13D 0.9800
C13X H13E 0.9800
C13X H13F 0.9800
C14X H14D 0.9800
C14X H14E 0.9800
C14X H14F 0.9800
C37 F17 1.291(10)
C37 F16 1.310(10)
C37 F18 1.366(11)
C23 F2 1.308(5)
C23 F1 1.327(5)
C23 F3 1.351(5)
